data_4311138
loop_
_publ_author_name
'Roger D. Willett'
'Calin Galeriu'
'Christopher P. Landee'
'Mark M. Turnbull'
'Brendan Twamley'

_publ_section_title
;
 Structure and Magnetism of a Spin Ladder System: (C5H9NH3)2CuBr4
;
_journal_name_full 'Inorganic Chemistry'
_journal_page_first 3804
_journal_page_last 3811
_journal_paper_doi 10.1021/ic030317a
_journal_volume 43
_journal_year 2004
_chemical_formula_sum 'C10 H24 Br4 Cu N2'
_chemical_formula_weight 555.49
_chemical_name_systematic
;
   ?
;
_space_group_IT_number 33
_symmetry_cell_setting orthorhombic
_symmetry_space_group_name_Hall 'P 2c -2n'
_symmetry_space_group_name_H-M 'P n a 21'
_atom_sites_solution_hydrogens geom
_atom_sites_solution_primary direct
_atom_sites_solution_secondary difmap
_audit_creation_method SHELXL-97
_cell_angle_alpha 90.00
_cell_angle_beta 90.00
_cell_angle_gamma 90.00
_cell_formula_units_Z 8
_cell_length_a 24.111(5)
_cell_length_b 8.0886(16)
_cell_length_c 18.448(4)
_cell_measurement_temperature 203(2)
_cell_volume 3597.8(13)
_computing_structure_refinement 'SHELXL-97 (Sheldrick, 1997)'
_computing_structure_solution 'SHELXS-97 (Sheldrick, 1990)'
_diffrn_ambient_temperature 203(2)
_diffrn_measured_fraction_theta_full 0.999
_diffrn_measured_fraction_theta_max 0.999
_diffrn_radiation_monochromator graphite
_diffrn_radiation_source 'fine-focus sealed tube'
_diffrn_radiation_type MoK\a
_diffrn_radiation_wavelength 0.71073
_diffrn_reflns_av_R_equivalents 0.0774
_diffrn_reflns_av_sigmaI/netI 0.0804
_diffrn_reflns_limit_h_max 28
_diffrn_reflns_limit_h_min -19
_diffrn_reflns_limit_k_max 9
_diffrn_reflns_limit_k_min -9
_diffrn_reflns_limit_l_max 21
_diffrn_reflns_limit_l_min -20
_diffrn_reflns_number 20851
_diffrn_reflns_theta_full 25.00
_diffrn_reflns_theta_max 25.00
_diffrn_reflns_theta_min 1.10
_exptl_absorpt_coefficient_mu 10.084
_exptl_absorpt_correction_T_max 0.6885
_exptl_absorpt_correction_T_min 0.2376
_exptl_crystal_density_diffrn 2.051
_exptl_crystal_density_method 'not measured'
_exptl_crystal_F_000 2136
_exptl_crystal_size_max 0.20
_exptl_crystal_size_mid 0.19
_exptl_crystal_size_min 0.04
_refine_diff_density_max 1.079
_refine_diff_density_min -0.844
_refine_diff_density_rms 0.152
_refine_ls_abs_structure_details 'Flack H D (1983), Acta Cryst. A39, 876-881'
_refine_ls_abs_structure_Flack 0(5)
_refine_ls_extinction_method none
_refine_ls_goodness_of_fit_ref 1.017
_refine_ls_hydrogen_treatment mixed
_refine_ls_matrix_type full
_refine_ls_number_parameters 291
_refine_ls_number_reflns 6173
_refine_ls_number_restraints 30
_refine_ls_restrained_S_all 1.019
_refine_ls_R_factor_all 0.0954
_refine_ls_R_factor_gt 0.0603
_refine_ls_shift/su_max 0.001
_refine_ls_shift/su_mean 0.000
_refine_ls_structure_factor_coef Fsqd
_refine_ls_weighting_details 'calc w=1/[\s^2^(Fo^2^)+(0.0655P)^2^+2.2789P] where P=(Fo^2^+2Fc^2^)/3'
_refine_ls_weighting_scheme calc
_refine_ls_wR_factor_gt 0.1180
_refine_ls_wR_factor_ref 0.1308
_reflns_number_gt 4419
_reflns_number_total 6173
_reflns_threshold_expression >2sigma(I)
_cod_data_source_file ic030317a_2.cif
_cod_data_source_block bt234bt
_cod_original_cell_volume 3597.8(12)
_cod_database_code 4311138

loop_
_symmetry_equiv_pos_as_xyz
'x, y, z'
'-x, -y, z+1/2'
'x+1/2, -y+1/2, z'
'-x+1/2, y+1/2, z+1/2'

loop_
_atom_site_label
_atom_site_type_symbol
_atom_site_fract_x
_atom_site_fract_y
_atom_site_fract_z
_atom_site_U_iso_or_equiv
_atom_site_adp_type
_atom_site_occupancy
_atom_site_symmetry_multiplicity
_atom_site_calc_flag
_atom_site_refinement_flags
_atom_site_disorder_assembly
_atom_site_disorder_group
Cu1 Cu 0.49147(7) 1.20643(17) 0.2223(3) 0.0399(4) Uani 1 1 d . . .
Cu2 Cu 0.24426(6) 0.81176(16) 0.3175(3) 0.0360(4) Uani 1 1 d . . .
Br1 Br 0.47356(8) 0.94745(16) 0.1684(3) 0.0678(5) Uani 1 1 d . . .
Br2 Br 0.43989(6) 1.17332(17) 0.3300(2) 0.0508(4) Uani 1 1 d . . .
Br3 Br 0.45587(6) 1.47070(14) 0.1861(2) 0.0470(4) Uani 1 1 d . . .
Br4 Br 0.58745(5) 1.2436(2) 0.1974(3) 0.0572(5) Uani 1 1 d . . .
Br5 Br 0.27969(5) 0.54834(13) 0.3532(2) 0.0436(4) Uani 1 1 d . . .
Br6 Br 0.14824(5) 0.76804(18) 0.3430(2) 0.0508(4) Uani 1 1 d . . .
Br7 Br 0.25802(7) 1.07450(15) 0.3702(2) 0.0526(4) Uani 1 1 d . . .
Br8 Br 0.29719(6) 0.84883(16) 0.2106(3) 0.0500(4) Uani 1 1 d . . .
N1 N 0.3289(4) 1.2717(14) 0.2269(8) 0.050(4) Uani 1 1 d . . .
H1B H 0.3657 1.2896 0.2253 0.075 Uiso 1 1 calc R . .
H1C H 0.3223 1.1622 0.2281 0.075 Uiso 1 1 calc R . .
H1D H 0.3147 1.3192 0.2669 0.075 Uiso 1 1 calc R . .
N2 N 0.4073(5) 0.7492(13) 0.3119(9) 0.053(4) Uani 1 1 d . . .
H2C H 0.4207 0.6906 0.2743 0.080 Uiso 1 1 calc R . .
H2D H 0.4170 0.8560 0.3068 0.080 Uiso 1 1 calc R . .
H2E H 0.3701 0.7407 0.3130 0.080 Uiso 1 1 calc R . .
N3 N 0.6492(5) 1.1574(14) 0.3552(7) 0.055(4) Uani 1 1 d . . .
H3C H 0.6342 1.1875 0.3125 0.083 Uiso 1 1 calc R . .
H3D H 0.6659 1.0585 0.3503 0.083 Uiso 1 1 calc R . .
H3E H 0.6744 1.2334 0.3689 0.083 Uiso 1 1 calc R . .
N4 N 0.0782(5) 0.8223(15) 0.1881(7) 0.062(4) Uani 1 1 d D . .
H4C H 0.0945 0.8032 0.2322 0.080 Uiso 0.45 1 d P A 1
H4D H 0.0575 0.9155 0.1925 0.080 Uiso 0.45 1 d P B 1
H4E H 0.0566 0.7374 0.1769 0.080 Uiso 0.45 1 d P C 1
H4F H 0.0958 0.7798 0.2278 0.080 Uiso 0.55 1 d P D 2
H4G H 0.0834 0.9338 0.1887 0.080 Uiso 0.55 1 d P E 2
H4H H 0.0418 0.8011 0.1921 0.080 Uiso 0.55 1 d P F 2
C1 C 0.3026(7) 1.3437(18) 0.1620(9) 0.053(4) Uani 1 1 d . . .
H1A H 0.3099 1.4642 0.1616 0.064 Uiso 1 1 calc R . .
C2 C 0.3235(8) 1.269(2) 0.0897(13) 0.080(6) Uani 1 1 d . . .
H2A H 0.3520 1.3405 0.0681 0.095 Uiso 1 1 calc R . .
H2B H 0.3393 1.1593 0.0977 0.095 Uiso 1 1 calc R . .
C3 C 0.2757(8) 1.260(4) 0.0433(14) 0.120(9) Uani 1 1 d D . .
H3A H 0.2740 1.1505 0.0204 0.144 Uiso 1 1 calc R . .
H3B H 0.2783 1.3432 0.0050 0.144 Uiso 1 1 calc R . .
C4 C 0.2240(9) 1.288(4) 0.0874(11) 0.147(12) Uani 1 1 d D . .
H4A H 0.2040 1.3848 0.0687 0.177 Uiso 1 1 calc R . .
H4B H 0.1995 1.1919 0.0838 0.177 Uiso 1 1 calc R . .
C5 C 0.2399(6) 1.316(2) 0.1641(10) 0.074(6) Uani 1 1 d D . .
H5A H 0.2307 1.2197 0.1939 0.088 Uiso 1 1 calc R . .
H5B H 0.2209 1.4133 0.1838 0.088 Uiso 1 1 calc R . .
C6 C 0.4308(6) 0.6837(17) 0.3804(11) 0.061(5) Uani 1 1 d . . .
H6A H 0.4214 0.5650 0.3853 0.074 Uiso 1 1 calc R . .
C7 C 0.4929(7) 0.707(2) 0.3873(14) 0.082(6) Uani 1 1 d . . .
H7A H 0.5124 0.6095 0.3686 0.098 Uiso 1 1 calc R . .
H7B H 0.5048 0.8036 0.3591 0.098 Uiso 1 1 calc R . .
C8 C 0.5063(10) 0.731(3) 0.4646(17) 0.120(10) Uani 1 1 d D . .
H8A H 0.5423 0.7860 0.4709 0.144 Uiso 1 1 calc R . .
H8B H 0.5064 0.6262 0.4911 0.144 Uiso 1 1 calc R . .
C9 C 0.4593(11) 0.840(3) 0.4879(13) 0.123(10) Uani 1 1 d D . .
H9A H 0.4533 0.8320 0.5403 0.147 Uiso 1 1 calc R . .
H9B H 0.4670 0.9560 0.4756 0.147 Uiso 1 1 calc R . .
C10 C 0.4094(7) 0.779(2) 0.4474(9) 0.061(5) Uani 1 1 d . . .
H10A H 0.3862 0.8726 0.4322 0.074 Uiso 1 1 calc R . .
H10B H 0.3872 0.7064 0.4783 0.074 Uiso 1 1 calc R . .
C11 C 0.6047(7) 1.1457(14) 0.4113(8) 0.050(4) Uani 1 1 d D . .
H11A H 0.5753 1.0690 0.3948 0.061 Uiso 1 1 calc R . .
C12 C 0.6251(10) 1.095(2) 0.4814(13) 0.114(8) Uani 1 1 d D . .
H12A H 0.6573 1.0224 0.4758 0.137 Uiso 1 1 calc R . .
H12B H 0.5962 1.0349 0.5079 0.137 Uiso 1 1 calc R . .
C13 C 0.6410(10) 1.249(3) 0.5219(14) 0.136(11) Uani 1 1 d D . .
H13A H 0.6795 1.2802 0.5115 0.163 Uiso 1 1 calc R . .
H13B H 0.6367 1.2335 0.5743 0.163 Uiso 1 1 calc R . .
C14 C 0.6008(11) 1.377(2) 0.4934(11) 0.121(9) Uani 1 1 d D . .
H14A H 0.5696 1.3908 0.5268 0.146 Uiso 1 1 calc R . .
H14B H 0.6193 1.4837 0.4872 0.146 Uiso 1 1 calc R . .
C15 C 0.5812(7) 1.3125(19) 0.4224(8) 0.067(5) Uani 1 1 d D . .
H15A H 0.5406 1.3072 0.4219 0.081 Uiso 1 1 calc R . .
H15B H 0.5932 1.3864 0.3834 0.081 Uiso 1 1 calc R . .
C16A C 0.1203(7) 0.849(5) 0.1331(12) 0.080(6) Uiso 0.45 1 d PD G 1
H16A H 0.1230 0.9684 0.1434 0.095 Uiso 0.45 1 calc PR G 1
C17A C 0.0959(12) 0.877(4) 0.0564(13) 0.080(6) Uiso 0.45 1 d PD G 1
H17A H 0.0990 0.9935 0.0423 0.095 Uiso 0.45 1 calc PR G 1
H17B H 0.0567 0.8443 0.0546 0.095 Uiso 0.45 1 calc PR G 1
C18A C 0.1316(11) 0.766(4) 0.0064(17) 0.080(6) Uiso 0.45 1 d PD G 1
H18A H 0.1232 0.6479 0.0124 0.095 Uiso 0.45 1 calc PR G 1
H18B H 0.1286 0.7969 -0.0448 0.095 Uiso 0.45 1 calc PR G 1
C19A C 0.1881(11) 0.815(5) 0.0401(8) 0.080(6) Uiso 0.45 1 d PD G 1
H19A H 0.2160 0.7314 0.0276 0.095 Uiso 0.45 1 calc PR G 1
H19B H 0.2002 0.9208 0.0198 0.095 Uiso 0.45 1 calc PR G 1
C20A C 0.1839(6) 0.830(3) 0.1237(8) 0.080(6) Uiso 0.45 1 d PD G 1
H20A H 0.1978 0.7301 0.1480 0.095 Uiso 0.45 1 calc PR G 1
H20B H 0.2039 0.9265 0.1419 0.095 Uiso 0.45 1 calc PR G 1
C16B C 0.1022(6) 0.755(3) 0.1225(8) 0.097(6) Uiso 0.55 1 d PRD G 2
H16B H 0.0834 0.6463 0.1262 0.116 Uiso 0.55 1 d PR G 2
C17B C 0.0839(6) 0.788(3) 0.0432(8) 0.097(6) Uiso 0.55 1 d PRD G 2
H17C H 0.0571 0.8800 0.0410 0.116 Uiso 0.55 1 d P H 2
H17D H 0.0674 0.6901 0.0219 0.116 Uiso 0.55 1 d P I 2
C18B C 0.1387(9) 0.835(4) 0.0046(17) 0.097(6) Uiso 0.55 1 d PD G 2
H18C H 0.1360 0.8237 -0.0485 0.116 Uiso 0.55 1 d P J 2
H18D H 0.1513 0.9476 0.0165 0.116 Uiso 0.55 1 d P K 2
C19B C 0.1756(13) 0.701(4) 0.0398(15) 0.097(6) Uiso 0.55 1 d PD G 2
H19C H 0.1679 0.5938 0.0156 0.116 Uiso 0.55 1 d P L 2
H19D H 0.2142 0.7271 0.0333 0.116 Uiso 0.55 1 d P M 2
C20B C 0.1623(8) 0.687(4) 0.1217(15) 0.097(6) Uiso 0.55 1 d PD G 2
H20C H 0.1623 0.5682 0.1376 0.116 Uiso 0.55 1 d P N 2
H20D H 0.1873 0.7488 0.1513 0.116 Uiso 0.55 1 d P O 2

loop_
_atom_site_aniso_label
_atom_site_aniso_U_11
_atom_site_aniso_U_22
_atom_site_aniso_U_33
_atom_site_aniso_U_23
_atom_site_aniso_U_13
_atom_site_aniso_U_12
Cu1 0.0393(9) 0.0303(7) 0.0501(13) 0.0007(8) 0.0047(8) 0.0039(7)
Cu2 0.0340(8) 0.0272(7) 0.0469(12) 0.0003(7) 0.0010(8) -0.0005(6)
Br1 0.1004(14) 0.0327(7) 0.0703(14) -0.0064(8) 0.0191(10) -0.0100(8)
Br2 0.0535(9) 0.0531(8) 0.0458(11) 0.0039(7) 0.0063(8) 0.0001(7)
Br3 0.0436(8) 0.0271(6) 0.0705(12) 0.0052(7) 0.0002(8) 0.0009(6)
Br4 0.0358(7) 0.0752(10) 0.0607(14) -0.0027(8) 0.0000(8) 0.0036(8)
Br5 0.0447(7) 0.0237(5) 0.0625(11) 0.0038(6) 0.0042(8) 0.0024(5)
Br6 0.0342(7) 0.0531(8) 0.0651(13) 0.0015(7) 0.0016(7) -0.0002(7)
Br7 0.0701(10) 0.0305(6) 0.0573(11) -0.0082(7) 0.0084(9) -0.0084(7)
Br8 0.0623(9) 0.0430(7) 0.0448(10) 0.0027(7) 0.0137(8) -0.0039(7)
N1 0.037(6) 0.058(7) 0.055(11) -0.013(7) -0.001(6) -0.002(6)
N2 0.053(7) 0.041(6) 0.065(11) 0.002(7) 0.002(7) -0.002(6)
N3 0.060(8) 0.056(7) 0.050(10) 0.001(7) 0.003(7) 0.009(6)
N4 0.046(7) 0.078(9) 0.061(11) 0.007(8) 0.009(7) 0.021(6)
C1 0.075(11) 0.049(8) 0.035(11) 0.008(7) 0.017(8) 0.018(8)
C2 0.063(11) 0.062(11) 0.11(2) -0.006(11) 0.001(12) -0.011(10)
C3 0.088(16) 0.21(3) 0.061(18) -0.034(17) -0.002(13) -0.019(18)
C4 0.13(2) 0.27(4) 0.042(17) -0.036(19) -0.022(15) -0.01(2)
C5 0.049(10) 0.102(14) 0.069(15) -0.020(11) 0.000(9) 0.009(9)
C6 0.049(9) 0.043(8) 0.092(16) 0.019(9) -0.011(9) -0.006(7)
C7 0.054(11) 0.098(14) 0.093(19) -0.001(12) -0.002(11) 0.023(10)
C8 0.096(18) 0.14(2) 0.13(3) -0.012(18) -0.039(17) 0.002(16)
C9 0.18(3) 0.14(2) 0.043(15) 0.000(15) -0.013(16) -0.07(2)
C10 0.096(13) 0.070(10) 0.018(10) -0.002(8) 0.009(9) -0.011(10)
C11 0.084(12) 0.031(7) 0.036(10) 0.003(7) -0.010(9) -0.005(7)
C12 0.14(2) 0.074(13) 0.13(2) 0.014(15) 0.011(17) 0.048(14)
C13 0.13(2) 0.18(3) 0.10(2) 0.05(2) -0.075(18) -0.02(2)
C14 0.20(3) 0.091(14) 0.075(18) -0.034(13) -0.020(17) 0.011(16)
C15 0.078(12) 0.083(12) 0.041(12) -0.007(9) -0.012(9) 0.011(9)

loop_
_atom_type_symbol
_atom_type_description
_atom_type_scat_dispersion_real
_atom_type_scat_dispersion_imag
_atom_type_scat_source
C C 0.0033 0.0016 'International Tables Vol C Tables 4.2.6.8 and 6.1.1.4'
H H 0.0000 0.0000 'International Tables Vol C Tables 4.2.6.8 and 6.1.1.4'
N N 0.0061 0.0033 'International Tables Vol C Tables 4.2.6.8 and 6.1.1.4'
Cu Cu 0.3201 1.2651 'International Tables Vol C Tables 4.2.6.8 and 6.1.1.4'
Br Br -0.2901 2.4595 'International Tables Vol C Tables 4.2.6.8 and 6.1.1.4'

loop_
_geom_angle_atom_site_label_1
_geom_angle_atom_site_label_2
_geom_angle_atom_site_label_3
_geom_angle
_geom_angle_site_symmetry_1
_geom_angle_site_symmetry_3
_geom_angle_publ_flag
Br1 Cu1 Br2 99.06(8) . . ?
Br1 Cu1 Br4 102.08(9) . . ?
Br2 Cu1 Br4 133.61(10) . . ?
Br1 Cu1 Br3 127.50(10) . . ?
Br2 Cu1 Br3 98.45(8) . . ?
Br4 Cu1 Br3 100.48(8) . . ?
Br7 Cu2 Br8 98.81(7) . . ?
Br7 Cu2 Br5 129.75(9) . . ?
Br8 Cu2 Br5 98.62(7) . . ?
Br7 Cu2 Br6 100.87(8) . . ?
Br8 Cu2 Br6 134.83(10) . . ?
Br5 Cu2 Br6 99.23(7) . . ?
C16A N4 C16B 36.1(16) . . ?
N1 C1 C5 110.3(13) . . ?
N1 C1 C2 114.0(13) . . ?
C5 C1 C2 106.7(14) . . ?
C3 C2 C1 105.8(16) . . ?
C2 C3 C4 109(2) . . ?
C5 C4 C3 109.0(18) . . ?
C4 C5 C1 104.7(15) . . ?
N2 C6 C7 113.8(15) . . ?
N2 C6 C10 112.1(12) . . ?
C7 C6 C10 101.6(15) . . ?
C8 C7 C6 108.3(18) . . ?
C7 C8 C9 100.9(18) . . ?
C10 C9 C8 105.6(18) . . ?
C9 C10 C6 107.2(15) . . ?
C12 C11 C15 105.3(12) . . ?
C12 C11 N3 113.2(15) . . ?
C15 C11 N3 108.3(12) . . ?
C11 C12 C13 107.4(15) . . ?
C12 C13 C14 103.3(15) . . ?
C15 C14 C13 105.7(15) . . ?
C11 C15 C14 108.7(13) . . ?
N4 C16A C20A 139.1(18) . . ?
N4 C16A C17A 113.2(18) . . ?
C20A C16A C17A 106.8(14) . . ?
C16A C17A C18A 104.2(18) . . ?
C19A C18A C17A 95.8(19) . . ?
C20A C19A C18A 111(2) . . ?
C16A C20A C19A 100.6(15) . . ?
N4 C16B C20B 120.9(15) . . ?
N4 C16B C17B 127.7(9) . . ?
C20B C16B C17B 108.5(11) . . ?
C16B C17B C18B 103.6(14) . . ?
C19B C18B C17B 97.0(17) . . ?
C20B C19B C18B 110(2) . . ?
C16B C20B C19B 100.3(16) . . ?

loop_
_geom_bond_atom_site_label_1
_geom_bond_atom_site_label_2
_geom_bond_distance
_geom_bond_site_symmetry_2
_geom_bond_publ_flag
Cu1 Br1 2.358(2) . ?
Cu1 Br2 2.359(2) . ?
Cu1 Br4 2.378(2) . ?
Cu1 Br3 2.3983(19) . ?
Cu2 Br7 2.3604(19) . ?
Cu2 Br8 2.368(2) . ?
Cu2 Br5 2.3882(19) . ?
Cu2 Br6 2.389(2) . ?
N1 C1 1.474(19) . ?
N2 C6 1.48(2) . ?
N3 C11 1.494(18) . ?
N4 C16A 1.451(16) . ?
N4 C16B 1.447(15) . ?
C1 C5 1.53(2) . ?
C1 C2 1.55(3) . ?
C2 C3 1.44(3) . ?
C3 C4 1.504(17) . ?
C4 C5 1.484(17) . ?
C6 C7 1.52(2) . ?
C6 C10 1.55(2) . ?
C7 C8 1.48(3) . ?
C8 C9 1.501(17) . ?
C9 C10 1.50(3) . ?
C11 C12 1.44(2) . ?
C11 C15 1.477(15) . ?
C12 C13 1.500(17) . ?
C13 C14 1.514(17) . ?
C14 C15 1.485(16) . ?
C16A C20A 1.549(2) . ?
C16A C17A 1.550(2) . ?
C17A C18A 1.550(2) . ?
C18A C19A 1.550(2) . ?
C19A C20A 1.550(2) . ?
C16B C20B 1.549(2) . ?
C16B C17B 1.5498 . ?
C17B C18B 1.550(2) . ?
C18B C19B 1.550(2) . ?
C19B C20B 1.550(2) . ?

loop_
_geom_hbond_atom_site_label_D
_geom_hbond_atom_site_label_H
_geom_hbond_atom_site_label_A
_geom_hbond_distance_DH
_geom_hbond_distance_HA
_geom_hbond_distance_DA
_geom_hbond_angle_DHA
_geom_hbond_site_symmetry_A
N1 H1B Br3 0.90 2.72 3.541(11) 152.1 .
N1 H1B Br2 0.90 2.80 3.379(12) 123.7 .
N1 H1C Br8 0.90 2.63 3.517(11) 170.9 .
N1 H1D Br5 0.90 2.58 3.441(12) 159.3 1_565
N1 H1D Br7 0.90 3.07 3.528(13) 113.8 .
N2 H2C Br3 0.90 2.56 3.440(14) 167.5 1_545
N2 H2D Br2 0.90 2.66 3.535(11) 164.5 .
N2 H2D Br1 0.90 2.99 3.483(14) 116.4 .
N2 H2E Br8 0.90 2.73 3.346(13) 127.1 .
N2 H2E Br5 0.90 2.78 3.562(11) 146.2 .
N3 H3C Br4 0.90 2.45 3.343(13) 174.1 .
N3 H3D Br6 0.90 2.68 3.449(11) 144.1 3_565
N3 H3D Br5 0.90 2.88 3.559(11) 133.8 3_565
N3 H3E Br7 0.90 2.55 3.415(12) 162.5 3_575
N4 H4C Br6 0.92 2.44 3.347(14) 172.7 .
N4 H4D Br3 0.91 2.62 3.393(11) 143.4 3_475
N4 H4G Br4 0.91 2.62 3.523(12) 173.7 3_475
N4 H4E Br1 0.89 2.50 3.356(13) 161.3 3_465
N4 H4C Br6 0.92 2.44 3.347(14) 172.7 .
N4 H4G Br4 0.91 2.62 3.523(12) 173.7 3_475
N4 H4E Br1 0.89 2.50 3.356(13) 161.3 3_465
N4 H4D Br3 0.91 2.62 3.393(11) 143.4 3_475
